data_7246512
loop_
_publ_author_name
'Hunter, Lucy R.'
'Karlsson, Joshua K. G.'
'Sellars, Jonathan D.'
'Probert, Michael R.'

_publ_section_title
;
 (Z)-4,4&#x2032;-Stilbene dicarboxylic acid, the overlooked metal--organic
 framework linker
;
_journal_issue 16
_journal_name_full CrystEngComm
_journal_page_first 2353
_journal_page_last 2358
_journal_paper_doi 10.1039/D3CE00138E
_journal_volume 25
_journal_year 2023
_chemical_formula_moiety 'C64 H50 O20 Sm2, 5(C3 H7 N O)'
_chemical_formula_sum 'C79 H85 N5 O25 Sm2'
_chemical_formula_weight 1805.21
_space_group_crystal_system triclinic
_space_group_IT_number 2
_space_group_name_Hall '-P 1'
_space_group_name_H-M_alt 'P -1'
_atom_sites_solution_hydrogens mixed
_atom_sites_solution_primary dual
_audit_creation_date 2023-01-06
_audit_creation_method
;
Olex2 1.5
(compiled 2022.04.07 svn.rca3783a for OlexSys, GUI svn.r6498)
;
_audit_update_record
;
2023-01-06 deposited with the CCDC.	2023-03-20 downloaded from the CCDC.
;
_cell_angle_alpha 91.2650(10)
_cell_angle_beta 93.9650(10)
_cell_angle_gamma 93.6030(10)
_cell_formula_units_Z 2
_cell_length_a 9.65620(10)
_cell_length_b 11.69050(10)
_cell_length_c 35.0640(4)
_cell_measurement_reflns_used 41741
_cell_measurement_temperature 150.00(10)
_cell_measurement_theta_max 30.2430
_cell_measurement_theta_min 2.0680
_cell_volume 3939.56(7)
_computing_cell_refinement 'CrysAlisPro 1.171.42.63a (Rigaku OD, 2022)'
_computing_data_collection 'CrysAlisPro 1.171.42.63a (Rigaku OD, 2022)'
_computing_data_reduction 'CrysAlisPro 1.171.42.63a (Rigaku OD, 2022)'
_computing_molecular_graphics 'Olex2 1.5 (Dolomanov et al., 2009)'
_computing_publication_material 'Olex2 1.5 (Dolomanov et al., 2009)'
_computing_structure_refinement 'XL  (Sheldrick, 2008)'
_computing_structure_solution 'SHELXT 2014/5 (Sheldrick, 2014)'
_diffrn_ambient_environment N~2~
_diffrn_ambient_temperature 150.00(10)
_diffrn_detector 'Hybrid Pixel Array Detector'
_diffrn_detector_area_resol_mean 10.0000
_diffrn_detector_type 'HyPix-Arc 100'
_diffrn_measured_fraction_theta_full 0.999
_diffrn_measured_fraction_theta_max 0.999
_diffrn_measurement_details
;
List of Runs (angles in degrees, time in seconds):

  # Type    Start    End  Width  t~exp~   \w     \q     \k     \f   Frames
#--------------------------------------------------------------------------
  1  \w     -2.00  48.00   0.50    3.22    --    8.74-102.00  78.00  100
  2  \w    -88.00   2.00   0.50    3.22    --   -8.04 -38.00-180.00  180
  3  \w    -89.00 -35.00   0.50    3.22    --   -8.04 -19.00 -90.00  108
  4  \w    -72.00 -35.00   0.50    3.22    --    8.74 -19.00 -30.00   74
  5  \w     -7.00  39.00   0.50    3.22    --    8.74  57.00  60.00   92
  6  \w     -7.00  39.00   0.50    3.22    --    8.74  57.00-180.00   92
  7  \w    -21.00  32.00   0.50    3.22    --    8.74 -77.00   0.00  106
  8  \w     -7.00  39.00   0.50    3.22    --    8.74  57.00 -30.00   92
  9  \w    -72.00 -35.00   0.50    3.22    --    8.74 -19.00  60.00   74
 10  \w     -7.00  39.00   0.50    3.22    --    8.74  57.00-150.00   92
 11  \w     -4.00  46.00   0.50    3.22    --    8.74 -99.00-180.00  100
 12  \w     -7.00  33.00   0.50    3.22    --    8.74  57.00-120.00   80
;
_diffrn_measurement_device 'four-circle diffractometer'
_diffrn_measurement_device_type 'XtaLAB Synergy, Dualflex, HyPix-Arc 100'
_diffrn_measurement_method '\w scans'
_diffrn_orient_matrix_type 'CrysAlisPro convention (1999,Acta A55,543-557)'
_diffrn_orient_matrix_UB_11 -0.0118826000
_diffrn_orient_matrix_UB_12 -0.0459880000
_diffrn_orient_matrix_UB_13 0.0124748000
_diffrn_orient_matrix_UB_21 0.0121844000
_diffrn_orient_matrix_UB_22 -0.0396685000
_diffrn_orient_matrix_UB_23 -0.0148061000
_diffrn_orient_matrix_UB_31 0.0717957000
_diffrn_orient_matrix_UB_32 0.0031542000
_diffrn_orient_matrix_UB_33 0.0060509000
_diffrn_radiation_monochromator mirror
_diffrn_radiation_probe x-ray
_diffrn_radiation_type 'Mo K\a'
_diffrn_radiation_wavelength 0.71073
_diffrn_reflns_av_R_equivalents 0.0324
_diffrn_reflns_av_unetI/netI 0.0288
_diffrn_reflns_Laue_measured_fraction_full 0.999
_diffrn_reflns_Laue_measured_fraction_max 0.999
_diffrn_reflns_limit_h_max 11
_diffrn_reflns_limit_h_min -11
_diffrn_reflns_limit_k_max 13
_diffrn_reflns_limit_k_min -14
_diffrn_reflns_limit_l_max 42
_diffrn_reflns_limit_l_min -42
_diffrn_reflns_number 61624
_diffrn_reflns_point_group_measured_fraction_full 0.999
_diffrn_reflns_point_group_measured_fraction_max 0.999
_diffrn_reflns_theta_full 25.242
_diffrn_reflns_theta_max 25.681
_diffrn_reflns_theta_min 1.855
_diffrn_source 'micro-focus sealed X-ray tube'
_diffrn_source_type 'PhotonJet (Mo) X-ray Source'
_exptl_absorpt_coefficient_mu 1.557
_exptl_absorpt_correction_T_max 1.000
_exptl_absorpt_correction_T_min 0.517
_exptl_absorpt_correction_type gaussian
_exptl_absorpt_process_details
;
CrysAlisPro 1.171.42.63a (Rigaku Oxford Diffraction, 2022)
Numerical absorption correction based on gaussian integration over
a multifaceted crystal model
Empirical absorption correction using spherical harmonics,
implemented in SCALE3 ABSPACK scaling algorithm.
;
_exptl_crystal_colour yellow
_exptl_crystal_colour_primary yellow
_exptl_crystal_density_diffrn 1.522
_exptl_crystal_description plate
_exptl_crystal_F_000 1836
_exptl_crystal_size_max 0.23
_exptl_crystal_size_mid 0.15
_exptl_crystal_size_min 0.11
_refine_diff_density_max 0.462
_refine_diff_density_min -0.397
_refine_diff_density_rms 0.066
_refine_ls_extinction_method none
_refine_ls_goodness_of_fit_ref 1.037
_refine_ls_hydrogen_treatment constr
_refine_ls_matrix_type full
_refine_ls_number_parameters 1028
_refine_ls_number_reflns 14946
_refine_ls_number_restraints 808
_refine_ls_restrained_S_all 1.013
_refine_ls_R_factor_all 0.0282
_refine_ls_R_factor_gt 0.0229
_refine_ls_shift/su_max 0.001
_refine_ls_shift/su_mean 0.000
_refine_ls_structure_factor_coef Fsqd
_refine_ls_weighting_details 'w=1/[\s^2^(Fo^2^)+(0.0210P)^2^+1.9215P] where P=(Fo^2^+2Fc^2^)/3'
_refine_ls_weighting_scheme calc
_refine_ls_wR_factor_gt 0.0503
_refine_ls_wR_factor_ref 0.0524
_reflns_Friedel_coverage 0.000
_reflns_number_gt 13082
_reflns_number_total 14946
_reflns_threshold_expression 'I > 2\s(I)'
_cod_data_source_file d3ce00138e2.cif
_cod_data_source_block sm_stilbene_2d_fa
_cod_depositor_comments 'Adding full bibliography for 7246512--7246521.cif.'
_cod_database_code 7246512
_shelx_shelxl_version_number 2018/3
_chemical_oxdiff_formula 'Sm2 C79 O10 N5 H60'
_shelx_space_group_comment
;
The symmetry employed for this shelxl refinement is uniquely defined
by the following loop, which should always be used as a source of
symmetry information in preference to the above space-group names.
They are only intended as comments.
;
_shelx_estimated_absorpt_t_max 0.847
_shelx_estimated_absorpt_t_min 0.716
_olex2_refinement_description
;
1. Fixed Uiso
 At 1.2 times of:
  All C(H) groups, All C(H,H) groups
 At 1.5 times of:
  All C(H,H,H) groups, All O(H) groups, All O(H,H) groups
2. Restrained distances
 O02S-C65 \\sim O21-C65
 with sigma of 0.02
 Sm1-H9A \\sim Sm1-H9B
 with sigma of 0.02
3. Rigid body (RIGU) restrains
 All non-hydrogen atoms
 with sigma for 1-2 distances of 0.004 and sigma for 1-3 distances of 0.004
4. Others
 Sof(O21)=Sof(H65A)=1-FVAR(1)
 Sof(O02S)=Sof(H65)=FVAR(1)
5.a Free rotating group:
 O9(H9A,H9B)
5.b Rotating group:
 O7(H7A,H7B), O8(H8A,H8B), O10(H10A,H10B)
5.c Aromatic/amide H refined with riding coordinates:
 C3(H3), C4(H4), C6(H6), C7(H7), C8(H8), C9(H9), C11(H11), C12(H12), C13(H13),
 C14(H14A), C19(H19), C20(H20), C22(H22), C23(H23), C24(H24), C25(H25),
 C27(H27), C28(H28), C30(H30), C31(H31), C35(H35), C36(H36), C38(H38), C39(H39),
  C40(H40), C41(H41), C43(H43), C44(H44), C46(H46), C47(H47), C51(H51),
 C52(H52), C54(H54), C55(H55), C56(H56), C57(H57), C59(H59), C60(H60), C62(H62),
  C63(H63), C65(H65A), C65(H65), C70(H70), C71(H71), C74(H74), C79(H79)
5.d Idealised Me refined as rotating group:
 C66(H66A,H66B,H66C), C67(H67A,H67B,H67C), C68(H68A,H68B,H68C), C69(H69A,H69B,
 H69C), C72(H72A,H72B,H72C), C73(H73A,H73B,H73C), C75(H75A,H75B,H75C), C76(H76A,
 H76B,H76C), C77(H77A,H77B,H77C), C78(H78A,H78B,H78C)
5.e Idealised tetrahedral OH refined as rotating group:
 O14(H14), O16(H16)
;
_olex2_submission_special_instructions 'No special instructions were received'
_oxdiff_exptl_absorpt_empirical_details
;
Empirical correction (ABSPACK) includes:
- Absorption correction using spherical harmonics
- Frame scaling
;
_oxdiff_exptl_absorpt_empirical_full_max 1.176
_oxdiff_exptl_absorpt_empirical_full_min 0.873

loop_
_space_group_symop_operation_xyz
'x, y, z'
'-x, -y, -z'

loop_
_atom_site_label
_atom_site_type_symbol
_atom_site_fract_x
_atom_site_fract_y
_atom_site_fract_z
_atom_site_U_iso_or_equiv
_atom_site_adp_type
_atom_site_occupancy
_atom_site_site_symmetry_order
_atom_site_calc_flag
_atom_site_refinement_flags_posn
_atom_site_refinement_flags_adp
_atom_site_refinement_flags_occupancy
_atom_site_disorder_assembly
_atom_site_disorder_group
Sm1 Sm 1.02489(2) 0.47970(2) 0.26181(2) 0.01433(4) Uani 1 1 d D . . . .
Sm2 Sm 0.52395(2) 0.51518(2) 0.24559(2) 0.01433(4) Uani 1 1 d . . . . .
O1 O 0.88620(15) 0.30900(13) 0.24321(4) 0.0239(4) Uani 1 1 d . . . . .
O2 O 0.68336(16) 0.38329(13) 0.22941(5) 0.0262(4) Uani 1 1 d . . . . .
O02S O 1.2447(4) 0.5704(2) 0.54577(8) 0.0683(12) Uani 0.784(6) 1 d D . P A 1
O3 O 0.65667(14) 0.68094(13) 0.26936(4) 0.0221(3) Uani 1 1 d . . . . .
O4 O 0.86904(15) 0.61826(13) 0.27541(5) 0.0233(3) Uani 1 1 d . . . . .
O5 O 0.36811(15) 0.57804(13) 0.28934(4) 0.0222(3) Uani 1 1 d . . . . .
O6 O 1.18398(15) 0.40125(13) 0.22351(4) 0.0226(3) Uani 1 1 d . . . . .
O7 O 0.64843(15) 0.58670(14) 0.19129(4) 0.0259(4) Uani 1 1 d . . . . .
H7A H 0.603612 0.561856 0.170014 0.039 Uiso 1 1 d R U . . .
H7B H 0.728392 0.556337 0.191213 0.039 Uiso 1 1 d R U . . .
O8 O 0.39725(15) 0.67006(13) 0.21509(4) 0.0236(3) Uani 1 1 d . . . . .
H8A H 0.418403 0.734361 0.227897 0.035 Uiso 1 1 d R U . . .
H8B H 0.308124 0.657051 0.217136 0.035 Uiso 1 1 d R U . . .
O9 O 0.90997(15) 0.41928(14) 0.32071(4) 0.0252(4) Uani 1 1 d G . . . .
H9A H 0.822506 0.431128 0.322443 0.038 Uiso 1 1 d DG U . . .
H9B H 0.949183 0.439641 0.343144 0.038 Uiso 1 1 d DG U . . .
O10 O 1.16335(15) 0.34198(13) 0.29984(5) 0.0235(3) Uani 1 1 d . . . . .
H10A H 1.247924 0.344559 0.292619 0.035 Uiso 1 1 d R U . . .
H10B H 1.172560 0.365225 0.323679 0.035 Uiso 1 1 d R U . . .
O11 O 0.15727(14) 0.59144(13) 0.31011(4) 0.0223(3) Uani 1 1 d . . . . .
O12 O 1.38042(15) 0.42192(13) 0.19419(4) 0.0237(3) Uani 1 1 d . . . . .
O13 O 0.4630(2) 0.29236(17) -0.01434(6) 0.0529(6) Uani 1 1 d . . . . .
O14 O 0.2440(2) 0.22464(16) -0.00817(6) 0.0422(5) Uani 1 1 d . . . . .
H14 H 0.224054 0.289305 -0.016078 0.063 Uiso 1 1 calc R U . . .
O15 O 0.9639(3) 0.6983(2) 0.50343(8) 0.0833(8) Uani 1 1 d . . . . .
O16 O 1.1888(3) 0.75438(18) 0.51063(6) 0.0622(6) Uani 1 1 d . . . . .
H16 H 1.193212 0.692044 0.521984 0.093 Uiso 1 1 calc R U . . .
O17 O 0.93219(14) -0.45327(13) 0.19711(4) 0.0205(3) Uani 1 1 d . . . . .
O18 O 1.11572(14) -0.35403(13) 0.22467(4) 0.0211(3) Uani 1 1 d . . . . .
O19 O 0.44109(14) 1.34123(13) 0.28038(4) 0.0208(3) Uani 1 1 d . . . . .
O20 O 0.62654(14) 1.43601(13) 0.30870(4) 0.0212(3) Uani 1 1 d . . . . .
O21 O 1.0795(10) 0.5476(9) 0.5595(3) 0.064(4) Uani 0.216(6) 1 d D . P A 2
O22 O 1.1776(3) 0.41328(18) 0.37883(6) 0.0641(7) Uani 1 1 d . . . . .
O23 O 0.53051(19) 0.55192(18) 0.11969(5) 0.0446(5) Uani 1 1 d . . . . .
O24 O 0.41620(18) 0.87537(16) 0.25507(6) 0.0470(5) Uani 1 1 d . . . . .
O25 O 0.16242(19) 0.42099(16) -0.02989(5) 0.0405(5) Uani 1 1 d . . . . .
N1 N 1.2524(3) 0.43973(19) 0.59043(7) 0.0421(6) Uani 1 1 d . . . . .
N2 N 1.2853(2) 0.4047(2) 0.43852(7) 0.0416(6) Uani 1 1 d . . . . .
N3 N 0.3251(2) 0.56148(18) 0.08544(6) 0.0338(5) Uani 1 1 d . . . . .
N4 N 0.26102(19) 1.01172(16) 0.24898(5) 0.0261(5) Uani 1 1 d . . . . .
N5 N 0.1722(2) 0.57602(18) -0.06728(7) 0.0366(5) Uani 1 1 d . . . . .
C1 C 0.7637(2) 0.30295(19) 0.22778(6) 0.0183(5) Uani 1 1 d . . . . .
C2 C 0.7136(2) 0.19585(18) 0.20530(6) 0.0167(4) Uani 1 1 d . . . . .
C3 C 0.7743(2) 0.09280(19) 0.21273(6) 0.0202(5) Uani 1 1 d . . . . .
H3 H 0.846576 0.090196 0.232436 0.024 Uiso 1 1 calc R U . . .
C4 C 0.7299(2) -0.00570(19) 0.19162(6) 0.0220(5) Uani 1 1 d . . . . .
H4 H 0.769998 -0.075793 0.197686 0.026 Uiso 1 1 calc R U . . .
C5 C 0.6272(2) -0.00408(19) 0.16153(6) 0.0216(5) Uani 1 1 d . . . . .
C6 C 0.5649(2) 0.09962(19) 0.15493(6) 0.0225(5) Uani 1 1 d . . . . .
H6 H 0.492744 0.102484 0.135186 0.027 Uiso 1 1 calc R U . . .
C7 C 0.6063(2) 0.19768(19) 0.17657(6) 0.0205(5) Uani 1 1 d . . . . .
H7 H 0.561459 0.266561 0.171877 0.025 Uiso 1 1 calc R U . . .
C8 C 0.5867(2) -0.1116(2) 0.13974(7) 0.0273(5) Uani 1 1 d . . . . .
H8 H 0.602246 -0.179778 0.153225 0.033 Uiso 1 1 calc R U . . .
C9 C 0.5314(3) -0.1278(2) 0.10380(7) 0.0294(6) Uani 1 1 d . . . . .
H9 H 0.510465 -0.205359 0.095607 0.035 Uiso 1 1 calc R U . . .
C10 C 0.4985(2) -0.0404(2) 0.07517(7) 0.0253(5) Uani 1 1 d . . . . .
C11 C 0.3681(2) -0.0487(2) 0.05493(7) 0.0282(5) Uani 1 1 d . . . . .
H11 H 0.304648 -0.112134 0.058855 0.034 Uiso 1 1 calc R U . . .
C12 C 0.5937(3) 0.0489(2) 0.06671(7) 0.0312(6) Uani 1 1 d . . . . .
H12 H 0.684820 0.053567 0.078988 0.037 Uiso 1 1 calc R U . . .
C13 C 0.3301(3) 0.0338(2) 0.02932(7) 0.0284(5) Uani 1 1 d . . . . .
H13 H 0.240188 0.027980 0.016342 0.034 Uiso 1 1 calc R U . . .
C14 C 0.5564(3) 0.1306(2) 0.04061(7) 0.0317(6) Uani 1 1 d . . . . .
H14A H 0.622341 0.190654 0.035038 0.038 Uiso 1 1 calc R U . . .
C15 C 0.4235(3) 0.1257(2) 0.02247(7) 0.0278(5) Uani 1 1 d . . . . .
C16 C 0.3814(3) 0.2223(2) -0.00223(7) 0.0345(6) Uani 1 1 d . . . . .
C17 C 0.7847(2) 0.69490(18) 0.27919(6) 0.0151(4) Uani 1 1 d . . . . .
C18 C 0.8350(2) 0.80832(18) 0.29766(6) 0.0162(4) Uani 1 1 d . . . . .
C19 C 0.7531(2) 0.90222(18) 0.29433(6) 0.0188(5) Uani 1 1 d . . . . .
H19 H 0.667246 0.895266 0.279227 0.023 Uiso 1 1 calc R U . . .
C20 C 0.7959(2) 1.00551(19) 0.31289(6) 0.0211(5) Uani 1 1 d . . . . .
H20 H 0.741300 1.069760 0.309403 0.025 Uiso 1 1 calc R U . . .
C21 C 0.9189(2) 1.01652(19) 0.33674(6) 0.0211(5) Uani 1 1 d . . . . .
C22 C 1.0011(2) 0.92228(19) 0.33947(6) 0.0225(5) Uani 1 1 d . . . . .
H22 H 1.085900 0.928564 0.355051 0.027 Uiso 1 1 calc R U . . .
C23 C 0.9613(2) 0.81995(19) 0.31987(6) 0.0200(5) Uani 1 1 d . . . . .
H23 H 1.019883 0.757656 0.321529 0.024 Uiso 1 1 calc R U . . .
C24 C 0.9593(2) 1.1268(2) 0.35736(7) 0.0285(5) Uani 1 1 d . . . . .
H24 H 0.952668 1.194428 0.343000 0.034 Uiso 1 1 calc R U . . .
C25 C 1.0044(2) 1.1405(2) 0.39428(7) 0.0287(6) Uani 1 1 d . . . . .
H25 H 1.032079 1.216277 0.403259 0.034 Uiso 1 1 calc R U . . .
C26 C 1.0148(2) 1.0483(2) 0.42231(7) 0.0264(5) Uani 1 1 d . . . . .
C27 C 1.1359(2) 1.0419(2) 0.44612(7) 0.0285(5) Uani 1 1 d . . . . .
H27 H 1.209041 1.099906 0.445404 0.034 Uiso 1 1 calc R U . . .
C28 C 1.1503(3) 0.9518(2) 0.47078(7) 0.0324(6) Uani 1 1 d . . . . .
H28 H 1.234467 0.947154 0.486234 0.039 Uiso 1 1 calc R U . . .
C29 C 1.0430(3) 0.8683(2) 0.47309(7) 0.0352(6) Uani 1 1 d . . . . .
C30 C 0.9189(3) 0.8775(2) 0.45098(8) 0.0401(7) Uani 1 1 d . . . . .
H30 H 0.843211 0.822719 0.453218 0.048 Uiso 1 1 calc R U . . .
C31 C 0.9055(3) 0.9658(2) 0.42590(7) 0.0333(6) Uani 1 1 d . . . . .
H31 H 0.820665 0.970771 0.410794 0.040 Uiso 1 1 calc R U . . .
C32 C 1.0591(5) 0.7659(3) 0.49708(9) 0.0582(9) Uani 1 1 d . . . . .
C33 C 1.2571(2) 0.38097(18) 0.19606(6) 0.0172(4) Uani 1 1 d . . . . .
C34 C 1.1965(2) 0.30182(18) 0.16412(6) 0.0162(4) Uani 1 1 d . . . . .
C35 C 1.2654(2) 0.28943(19) 0.13079(6) 0.0198(5) Uani 1 1 d . . . . .
H35 H 1.350361 0.332938 0.127999 0.024 Uiso 1 1 calc R U . . .
C36 C 1.2110(2) 0.21427(19) 0.10172(6) 0.0219(5) Uani 1 1 d . . . . .
H36 H 1.257388 0.208436 0.078802 0.026 Uiso 1 1 calc R U . . .
C37 C 1.0877(2) 0.14648(18) 0.10583(6) 0.0191(5) Uani 1 1 d . . . . .
C38 C 1.0192(2) 0.15983(19) 0.13910(6) 0.0207(5) Uani 1 1 d . . . . .
H38 H 0.935368 0.115062 0.142193 0.025 Uiso 1 1 calc R U . . .
C39 C 1.0711(2) 0.23711(18) 0.16773(6) 0.0186(5) Uani 1 1 d . . . . .
H39 H 1.021527 0.246458 0.189955 0.022 Uiso 1 1 calc R U . . .
C40 C 1.0287(2) 0.06792(19) 0.07414(7) 0.0231(5) Uani 1 1 d . . . . .
H40 H 1.021203 0.100213 0.049512 0.028 Uiso 1 1 calc R U . . .
C41 C 0.9848(2) -0.04225(19) 0.07584(6) 0.0227(5) Uani 1 1 d . . . . .
H41 H 0.940203 -0.075031 0.052800 0.027 Uiso 1 1 calc R U . . .
C42 C 0.9951(2) -0.12101(19) 0.10818(6) 0.0204(5) Uani 1 1 d . . . . .
C43 C 0.8979(2) -0.21339(19) 0.10908(6) 0.0223(5) Uani 1 1 d . . . . .
H43 H 0.824710 -0.222445 0.089502 0.027 Uiso 1 1 calc R U . . .
C44 C 0.9050(2) -0.2929(2) 0.13786(6) 0.0226(5) Uani 1 1 d . . . . .
H44 H 0.837247 -0.355409 0.137783 0.027 Uiso 1 1 calc R U . . .
C45 C 1.0117(2) -0.28099(19) 0.16692(6) 0.0193(5) Uani 1 1 d . . . . .
C46 C 1.1103(2) -0.18949(19) 0.16608(7) 0.0234(5) Uani 1 1 d . . . . .
H46 H 1.183786 -0.181068 0.185585 0.028 Uiso 1 1 calc R U . . .
C47 C 1.1033(2) -0.11020(19) 0.13728(7) 0.0244(5) Uani 1 1 d . . . . .
H47 H 1.171889 -0.048307 0.137205 0.029 Uiso 1 1 calc R U . . .
C48 C 1.0201(2) -0.36807(18) 0.19780(6) 0.0177(5) Uani 1 1 d . . . . .
C49 C 0.2867(2) 0.61633(18) 0.31207(6) 0.0166(4) Uani 1 1 d . . . . .
C50 C 0.3437(2) 0.69714(18) 0.34408(6) 0.0169(4) Uani 1 1 d . . . . .
C51 C 0.2725(2) 0.70563(19) 0.37699(6) 0.0206(5) Uani 1 1 d . . . . .
H51 H 0.187746 0.660925 0.378918 0.025 Uiso 1 1 calc R U . . .
C52 C 0.3237(2) 0.77861(19) 0.40703(6) 0.0226(5) Uani 1 1 d . . . . .
H52 H 0.276562 0.780825 0.429905 0.027 Uiso 1 1 calc R U . . .
C53 C 0.4449(2) 0.84918(18) 0.40382(6) 0.0194(5) Uani 1 1 d . . . . .
C54 C 0.5156(2) 0.84034(19) 0.37052(6) 0.0210(5) Uani 1 1 d . . . . .
H54 H 0.598254 0.887368 0.368075 0.025 Uiso 1 1 calc R U . . .
C55 C 0.4673(2) 0.76413(18) 0.34102(6) 0.0186(5) Uani 1 1 d . . . . .
H55 H 0.517910 0.757484 0.318869 0.022 Uiso 1 1 calc R U . . .
C56 C 0.4967(2) 0.9292(2) 0.43566(6) 0.0232(5) Uani 1 1 d . . . . .
H56 H 0.499988 0.898462 0.460543 0.028 Uiso 1 1 calc R U . . .
C57 C 0.5394(2) 1.0395(2) 0.43344(6) 0.0230(5) Uani 1 1 d . . . . .
H57 H 0.576786 1.075714 0.456753 0.028 Uiso 1 1 calc R U . . .
C58 C 0.5366(2) 1.11311(19) 0.39970(6) 0.0206(5) Uani 1 1 d . . . . .
C59 C 0.4353(2) 1.10075(19) 0.36895(7) 0.0235(5) Uani 1 1 d . . . . .
H59 H 0.365244 1.039842 0.368645 0.028 Uiso 1 1 calc R U . . .
C60 C 0.4360(2) 1.17646(19) 0.33892(7) 0.0218(5) Uani 1 1 d . . . . .
H60 H 0.367388 1.166040 0.318177 0.026 Uiso 1 1 calc R U . . .
C61 C 0.5363(2) 1.26736(19) 0.33893(6) 0.0201(5) Uani 1 1 d . . . . .
C62 C 0.6372(2) 1.2800(2) 0.36938(7) 0.0246(5) Uani 1 1 d . . . . .
H62 H 0.706989 1.341146 0.369698 0.030 Uiso 1 1 calc R U . . .
C63 C 0.6366(2) 1.2043(2) 0.39913(7) 0.0251(5) Uani 1 1 d . . . . .
H63 H 0.706004 1.214741 0.419680 0.030 Uiso 1 1 calc R U . . .
C64 C 0.5347(2) 1.35291(18) 0.30752(6) 0.0181(5) Uani 1 1 d . . . . .
C65 C 1.1897(4) 0.5104(3) 0.56710(10) 0.0593(9) Uani 1 1 d D . . . .
H65A H 1.255204 0.542820 0.550736 0.071 Uiso 0.216(6) 1 calc R U P A 2
H65 H 1.091695 0.512650 0.567694 0.071 Uiso 0.784(6) 1 calc R U P A 1
C66 C 1.1822(4) 0.3665(3) 0.61664(10) 0.0612(9) Uani 1 1 d . . . . .
H66A H 1.217791 0.386922 0.642913 0.092 Uiso 1 1 calc R U . . .
H66B H 1.199114 0.286331 0.610919 0.092 Uiso 1 1 calc R U . . .
H66C H 1.082013 0.376480 0.613865 0.092 Uiso 1 1 calc R U . . .
C67 C 1.4028(4) 0.4371(3) 0.59204(13) 0.0799(13) Uani 1 1 d . . . . .
H67A H 1.427920 0.363977 0.581118 0.120 Uiso 1 1 calc R U . . .
H67B H 1.440360 0.445130 0.618716 0.120 Uiso 1 1 calc R U . . .
H67C H 1.441573 0.500336 0.577371 0.120 Uiso 1 1 calc R U . . .
C68 C 1.2246(4) 0.5039(3) 0.45425(9) 0.0518(8) Uani 1 1 d . . . . .
H68A H 1.167833 0.539347 0.434082 0.078 Uiso 1 1 calc R U . . .
H68B H 1.298859 0.559338 0.464542 0.078 Uiso 1 1 calc R U . . .
H68C H 1.166023 0.480091 0.474769 0.078 Uiso 1 1 calc R U . . .
C69 C 1.3737(3) 0.3416(3) 0.46472(9) 0.0549(8) Uani 1 1 d . . . . .
H69A H 1.319504 0.312584 0.485493 0.082 Uiso 1 1 calc R U . . .
H69B H 1.451906 0.392546 0.475386 0.082 Uiso 1 1 calc R U . . .
H69C H 1.409148 0.277016 0.450907 0.082 Uiso 1 1 calc R U . . .
C70 C 1.2577(3) 0.3695(3) 0.40226(9) 0.0481(8) Uani 1 1 d . . . . .
H70 H 1.303714 0.305130 0.393760 0.058 Uiso 1 1 calc R U . . .
C71 C 0.4113(3) 0.5840(2) 0.11609(7) 0.0329(6) Uani 1 1 d . . . . .
H71 H 0.379261 0.627543 0.136530 0.039 Uiso 1 1 calc R U . . .
C72 C 0.1891(4) 0.6081(4) 0.08234(12) 0.0845(14) Uani 1 1 d . . . . .
H72A H 0.116757 0.545426 0.082276 0.127 Uiso 1 1 calc R U . . .
H72B H 0.178194 0.649932 0.058513 0.127 Uiso 1 1 calc R U . . .
H72C H 0.180507 0.660488 0.104138 0.127 Uiso 1 1 calc R U . . .
C73 C 0.3639(3) 0.4919(3) 0.05351(8) 0.0416(7) Uani 1 1 d . . . . .
H73A H 0.395228 0.541910 0.033322 0.062 Uiso 1 1 calc R U . . .
H73B H 0.283300 0.442411 0.043465 0.062 Uiso 1 1 calc R U . . .
H73C H 0.439355 0.444317 0.062201 0.062 Uiso 1 1 calc R U . . .
C74 C 0.2997(3) 0.9105(2) 0.25935(8) 0.0358(6) Uani 1 1 d . . . . .
H74 H 0.233958 0.860910 0.270888 0.043 Uiso 1 1 calc R U . . .
C75 C 0.3539(3) 1.0891(2) 0.22951(9) 0.0421(7) Uani 1 1 d . . . . .
H75A H 0.448501 1.062957 0.232257 0.063 Uiso 1 1 calc R U . . .
H75B H 0.353290 1.166487 0.240769 0.063 Uiso 1 1 calc R U . . .
H75C H 0.322883 1.090087 0.202316 0.063 Uiso 1 1 calc R U . . .
C76 C 0.1179(3) 1.0432(3) 0.25020(9) 0.0469(8) Uani 1 1 d . . . . .
H76A H 0.116382 1.117493 0.263612 0.070 Uiso 1 1 calc R U . . .
H76B H 0.064653 0.984747 0.263751 0.070 Uiso 1 1 calc R U . . .
H76C H 0.076186 1.048492 0.224064 0.070 Uiso 1 1 calc R U . . .
C77 C 0.0747(3) 0.6373(3) -0.04587(11) 0.0609(9) Uani 1 1 d . . . . .
H77A H 0.044537 0.590301 -0.024806 0.091 Uiso 1 1 calc R U . . .
H77B H -0.006332 0.653137 -0.062879 0.091 Uiso 1 1 calc R U . . .
H77C H 0.120297 0.709796 -0.035537 0.091 Uiso 1 1 calc R U . . .
C78 C 0.2219(3) 0.6289(3) -0.10172(9) 0.0533(8) Uani 1 1 d . . . . .
H78A H 0.296590 0.585319 -0.111133 0.080 Uiso 1 1 calc R U . . .
H78B H 0.257421 0.708043 -0.095580 0.080 Uiso 1 1 calc R U . . .
H78C H 0.145004 0.628820 -0.121480 0.080 Uiso 1 1 calc R U . . .
C79 C 0.2096(3) 0.4738(2) -0.05670(8) 0.0339(6) Uani 1 1 d . . . . .
H79 H 0.277274 0.438802 -0.070652 0.041 Uiso 1 1 calc R U . . .

loop_
_atom_site_aniso_label
_atom_site_aniso_U_11
_atom_site_aniso_U_22
_atom_site_aniso_U_33
_atom_site_aniso_U_23
_atom_site_aniso_U_13
_atom_site_aniso_U_12
Sm1 0.01193(6) 0.01492(6) 0.01615(6) -0.00096(4) 0.00084(4) 0.00149(4)
Sm2 0.01251(6) 0.01408(6) 0.01631(6) -0.00190(4) 0.00097(4) 0.00111(4)
O1 0.0197(8) 0.0221(9) 0.0289(9) -0.0049(7) -0.0002(7) -0.0017(6)
O2 0.0260(8) 0.0203(9) 0.0332(10) -0.0075(7) 0.0073(7) 0.0055(7)
O02S 0.130(3) 0.0311(17) 0.0404(18) 0.0069(13) -0.0237(17) 0.0106(16)
O3 0.0162(8) 0.0188(8) 0.0305(9) -0.0046(7) -0.0013(6) 0.0001(6)
O4 0.0206(8) 0.0191(8) 0.0305(9) -0.0058(7) 0.0023(7) 0.0050(7)
O5 0.0236(8) 0.0205(8) 0.0228(9) -0.0066(7) 0.0061(6) 0.0026(6)
O6 0.0199(8) 0.0273(9) 0.0208(8) -0.0078(7) 0.0016(6) 0.0058(7)
O7 0.0151(8) 0.0395(10) 0.0237(9) 0.0044(7) 0.0019(6) 0.0038(7)
O8 0.0166(8) 0.0226(9) 0.0317(9) 0.0033(7) 0.0019(7) 0.0026(6)
O9 0.0199(8) 0.0341(10) 0.0222(9) 0.0030(7) 0.0042(6) 0.0029(7)
O10 0.0172(8) 0.0266(9) 0.0271(9) 0.0050(7) 0.0009(6) 0.0025(6)
O11 0.0159(8) 0.0249(9) 0.0252(9) -0.0059(7) -0.0027(6) 0.0003(6)
O12 0.0202(8) 0.0279(9) 0.0217(9) -0.0052(7) 0.0006(6) -0.0044(7)
O13 0.0685(14) 0.0367(12) 0.0569(14) 0.0175(10) 0.0223(11) 0.0045(10)
O14 0.0567(12) 0.0301(11) 0.0388(12) 0.0058(9) -0.0092(9) 0.0071(9)
O15 0.113(2) 0.0502(15) 0.091(2) 0.0311(14) 0.0407(17) -0.0065(14)
O16 0.116(2) 0.0346(13) 0.0352(13) 0.0074(10) -0.0061(13) 0.0050(12)
O17 0.0173(7) 0.0233(9) 0.0204(8) 0.0029(7) -0.0004(6) -0.0010(6)
O18 0.0167(7) 0.0237(9) 0.0222(8) 0.0042(7) -0.0028(6) -0.0004(6)
O19 0.0182(8) 0.0206(8) 0.0229(8) 0.0030(7) -0.0026(6) 0.0004(6)
O20 0.0184(8) 0.0197(8) 0.0247(9) 0.0021(7) -0.0001(6) -0.0021(6)
O21 0.057(6) 0.060(7) 0.073(8) 0.014(6) -0.007(5) 0.010(5)
O22 0.117(2) 0.0408(13) 0.0320(12) 0.0035(10) -0.0023(12) -0.0096(13)
O23 0.0351(11) 0.0712(15) 0.0276(10) 0.0042(10) -0.0013(8) 0.0060(10)
O24 0.0324(10) 0.0319(11) 0.0755(15) -0.0038(10) -0.0123(10) 0.0132(8)
O25 0.0531(12) 0.0308(11) 0.0382(11) 0.0045(9) -0.0022(9) 0.0116(9)
N1 0.0570(15) 0.0318(13) 0.0372(14) -0.0012(10) -0.0004(11) 0.0054(11)
N2 0.0497(14) 0.0419(14) 0.0327(13) -0.0021(11) 0.0134(11) -0.0104(11)
N3 0.0337(12) 0.0300(12) 0.0364(13) -0.0044(10) -0.0029(10) 0.0001(9)
N4 0.0251(10) 0.0265(11) 0.0283(12) 0.0055(9) 0.0057(8) 0.0078(8)
N5 0.0356(12) 0.0272(12) 0.0469(14) 0.0037(10) -0.0046(10) 0.0074(10)
C1 0.0177(11) 0.0189(12) 0.0190(12) 0.0009(9) 0.0077(9) -0.0004(9)
C2 0.0135(10) 0.0183(11) 0.0185(11) -0.0018(9) 0.0045(8) 0.0007(8)
C3 0.0177(11) 0.0207(12) 0.0223(12) 0.0001(9) -0.0005(9) 0.0032(9)
C4 0.0244(12) 0.0178(12) 0.0241(12) 0.0023(9) -0.0004(9) 0.0049(9)
C5 0.0237(12) 0.0203(12) 0.0209(12) 0.0006(9) 0.0018(9) 0.0004(9)
C6 0.0214(11) 0.0254(13) 0.0201(12) -0.0015(10) -0.0049(9) 0.0033(9)
C7 0.0200(11) 0.0203(12) 0.0220(12) 0.0025(9) 0.0018(9) 0.0056(9)
C8 0.0330(13) 0.0197(13) 0.0287(13) -0.0004(10) -0.0018(10) 0.0024(10)
C9 0.0378(14) 0.0172(12) 0.0320(14) -0.0049(10) -0.0030(11) -0.0001(10)
C10 0.0333(13) 0.0222(13) 0.0203(12) -0.0076(10) 0.0028(10) 0.0037(10)
C11 0.0335(13) 0.0233(13) 0.0272(14) -0.0047(10) 0.0020(10) -0.0017(10)
C12 0.0323(13) 0.0331(15) 0.0280(14) -0.0042(11) 0.0042(11) 0.0006(11)
C13 0.0336(13) 0.0272(14) 0.0243(13) -0.0051(10) 0.0004(10) 0.0045(11)
C14 0.0385(14) 0.0296(14) 0.0270(14) -0.0035(11) 0.0112(11) -0.0048(11)
C15 0.0417(14) 0.0232(13) 0.0196(13) -0.0042(10) 0.0083(10) 0.0051(11)
C16 0.0562(17) 0.0271(14) 0.0213(13) -0.0053(11) 0.0093(12) 0.0062(12)
C17 0.0160(10) 0.0155(11) 0.0141(11) 0.0002(8) 0.0036(8) 0.0004(8)
C18 0.0157(10) 0.0175(11) 0.0158(11) 0.0003(9) 0.0038(8) 0.0013(8)
C19 0.0168(11) 0.0184(12) 0.0211(12) 0.0024(9) 0.0011(9) 0.0004(9)
C20 0.0237(11) 0.0153(11) 0.0250(13) 0.0032(9) 0.0010(9) 0.0059(9)
C21 0.0244(12) 0.0176(12) 0.0209(12) 0.0004(9) 0.0010(9) -0.0012(9)
C22 0.0184(11) 0.0243(12) 0.0236(12) -0.0006(10) -0.0043(9) -0.0009(9)
C23 0.0173(11) 0.0201(12) 0.0228(12) 0.0005(9) 0.0016(9) 0.0023(9)
C24 0.0329(13) 0.0155(12) 0.0358(14) -0.0014(10) -0.0040(11) -0.0003(10)
C25 0.0289(13) 0.0192(13) 0.0365(15) -0.0084(10) -0.0043(11) -0.0012(10)
C26 0.0292(13) 0.0235(13) 0.0265(13) -0.0094(10) 0.0035(10) 0.0035(10)
C27 0.0308(13) 0.0240(13) 0.0300(14) -0.0065(10) 0.0019(10) -0.0003(10)
C28 0.0397(14) 0.0318(15) 0.0263(14) -0.0040(11) 0.0015(11) 0.0085(11)
C29 0.0581(17) 0.0271(14) 0.0216(13) -0.0046(11) 0.0146(12) 0.0007(12)
C30 0.0467(16) 0.0396(16) 0.0335(16) -0.0081(12) 0.0166(12) -0.0134(13)
C31 0.0279(13) 0.0383(16) 0.0327(15) -0.0080(12) 0.0036(11) -0.0040(11)
C32 0.112(3) 0.0354(18) 0.0302(17) 0.0003(13) 0.0198(18) 0.0111(18)
C33 0.0167(11) 0.0170(11) 0.0182(11) 0.0000(9) -0.0010(8) 0.0066(9)
C34 0.0165(10) 0.0138(11) 0.0183(11) 0.0003(9) -0.0015(8) 0.0042(8)
C35 0.0189(11) 0.0181(12) 0.0223(12) -0.0015(9) 0.0038(9) -0.0019(9)
C36 0.0272(12) 0.0219(12) 0.0171(12) -0.0001(9) 0.0053(9) 0.0008(9)
C37 0.0247(11) 0.0123(11) 0.0199(12) 0.0019(9) -0.0029(9) 0.0023(9)
C38 0.0200(11) 0.0193(12) 0.0220(12) 0.0033(9) -0.0011(9) -0.0035(9)
C39 0.0192(11) 0.0178(12) 0.0190(11) -0.0004(9) 0.0029(9) 0.0028(9)
C40 0.0288(12) 0.0206(12) 0.0194(12) 0.0016(9) -0.0031(9) 0.0015(10)
C41 0.0260(12) 0.0210(12) 0.0195(12) -0.0028(9) -0.0054(9) -0.0019(9)
C42 0.0248(12) 0.0167(12) 0.0194(12) -0.0013(9) -0.0003(9) 0.0018(9)
C43 0.0208(11) 0.0235(12) 0.0213(12) 0.0004(10) -0.0051(9) -0.0002(9)
C44 0.0200(11) 0.0237(13) 0.0232(12) 0.0021(10) 0.0003(9) -0.0049(9)
C45 0.0187(11) 0.0204(12) 0.0188(12) 0.0012(9) 0.0009(9) 0.0021(9)
C46 0.0232(12) 0.0230(13) 0.0230(12) 0.0007(10) -0.0055(9) 0.0010(9)
C47 0.0250(12) 0.0166(12) 0.0306(13) 0.0010(10) -0.0031(10) -0.0027(9)
C48 0.0143(10) 0.0193(12) 0.0199(12) -0.0020(9) 0.0037(9) 0.0039(9)
C49 0.0193(11) 0.0147(11) 0.0165(11) 0.0012(9) 0.0008(8) 0.0056(9)
C50 0.0177(10) 0.0158(11) 0.0171(11) 0.0003(9) -0.0009(8) 0.0037(8)
C51 0.0176(11) 0.0198(12) 0.0244(12) -0.0018(9) 0.0049(9) -0.0014(9)
C52 0.0266(12) 0.0235(13) 0.0183(12) -0.0013(9) 0.0073(9) 0.0009(10)
C53 0.0237(11) 0.0144(11) 0.0197(12) 0.0014(9) -0.0014(9) 0.0018(9)
C54 0.0199(11) 0.0197(12) 0.0227(12) 0.0002(9) 0.0022(9) -0.0039(9)
C55 0.0184(11) 0.0188(12) 0.0194(12) 0.0000(9) 0.0044(9) 0.0033(9)
C56 0.0291(12) 0.0238(13) 0.0162(12) 0.0023(9) -0.0007(9) -0.0008(10)
C57 0.0257(12) 0.0247(13) 0.0174(12) -0.0022(9) -0.0026(9) -0.0019(10)
C58 0.0232(11) 0.0170(12) 0.0215(12) -0.0003(9) -0.0005(9) 0.0031(9)
C59 0.0236(12) 0.0174(12) 0.0281(13) 0.0007(10) -0.0042(10) -0.0036(9)
C60 0.0208(11) 0.0205(12) 0.0233(12) 0.0003(9) -0.0039(9) 0.0002(9)
C61 0.0182(11) 0.0198(12) 0.0228(12) -0.0004(9) 0.0025(9) 0.0044(9)
C62 0.0212(11) 0.0257(13) 0.0260(13) 0.0027(10) 0.0001(9) -0.0047(10)
C63 0.0258(12) 0.0244(13) 0.0236(13) -0.0002(10) -0.0051(10) -0.0016(10)
C64 0.0150(10) 0.0172(11) 0.0228(12) -0.0005(9) 0.0042(9) 0.0046(9)
C65 0.068(2) 0.052(2) 0.055(2) -0.0140(17) -0.0255(17) 0.0104(17)
C66 0.072(2) 0.043(2) 0.068(2) -0.0065(17) 0.0200(18) -0.0117(16)
C67 0.065(2) 0.069(3) 0.115(3) 0.050(2) 0.036(2) 0.033(2)
C68 0.081(2) 0.0371(17) 0.0375(17) -0.0007(13) 0.0147(16) -0.0025(16)
C69 0.0500(18) 0.064(2) 0.050(2) -0.0046(16) 0.0048(15) -0.0022(16)
C70 0.071(2) 0.0357(17) 0.0370(17) -0.0029(13) 0.0160(15) -0.0127(15)
C71 0.0382(15) 0.0312(15) 0.0288(14) 0.0006(11) 0.0046(11) -0.0045(11)
C72 0.057(2) 0.095(3) 0.098(3) -0.042(3) -0.026(2) 0.030(2)
C73 0.0478(17) 0.0452(18) 0.0305(15) -0.0030(13) 0.0012(12) -0.0060(13)
C74 0.0352(15) 0.0306(15) 0.0406(16) 0.0042(12) -0.0076(12) 0.0029(12)
C75 0.0384(15) 0.0364(16) 0.0531(19) 0.0104(14) 0.0087(13) 0.0050(12)
C76 0.0378(15) 0.056(2) 0.0512(19) 0.0151(15) 0.0144(13) 0.0227(14)
C77 0.054(2) 0.0340(18) 0.098(3) 0.0056(18) 0.0137(18) 0.0162(15)
C78 0.066(2) 0.0387(18) 0.055(2) 0.0116(15) -0.0031(16) 0.0038(15)
C79 0.0366(14) 0.0282(14) 0.0356(16) -0.0059(12) -0.0104(12) 0.0089(11)

loop_
_atom_type_symbol
_atom_type_description
_atom_type_scat_dispersion_real
_atom_type_scat_dispersion_imag
_atom_type_scat_source
C C 0.0033 0.0016 'International Tables Vol C Tables 4.2.6.8 and 6.1.1.4'
H H 0.0000 0.0000 'International Tables Vol C Tables 4.2.6.8 and 6.1.1.4'
N N 0.0061 0.0033 'International Tables Vol C Tables 4.2.6.8 and 6.1.1.4'
O O 0.0106 0.0060 'International Tables Vol C Tables 4.2.6.8 and 6.1.1.4'
Sm Sm -0.1638 3.4418 'International Tables Vol C Tables 4.2.6.8 and 6.1.1.4'

loop_
_exptl_crystal_face_index_h
_exptl_crystal_face_index_k
_exptl_crystal_face_index_l
_exptl_crystal_face_perp_dist
0 1 2 0.1173
1 0 1 0.0879
2 0 -1 0.0736
-2 0 1 0.0756
0 1 -2 0.0935
0 -1 2 0.0935
-1 2 0 0.1290
-2 1 -1 0.0982
2 -1 -1 0.0994
0 0 -1 0.0364
0 0 1 0.0689
0 -1 1 0.0868

loop_
_geom_angle_atom_site_label_1
_geom_angle_atom_site_label_2
_geom_angle_atom_site_label_3
_geom_angle
_geom_angle_site_symmetry_1
_geom_angle_site_symmetry_3
_geom_angle_publ_flag
O1 Sm1 O9 74.75(5) . . ?
O1 Sm1 O10 82.26(5) . . ?
O1 Sm1 O17 83.08(5) . 1_565 ?
O1 Sm1 O18 132.46(5) . 1_565 ?
O4 Sm1 O1 106.21(5) . . ?
O4 Sm1 O9 72.74(5) . . ?
O4 Sm1 O10 135.82(5) . . ?
O4 Sm1 O11 79.05(5) . 1_655 ?
O4 Sm1 O17 74.73(5) . 1_565 ?
O4 Sm1 O18 78.58(5) . 1_565 ?
O6 Sm1 O1 83.41(5) . . ?
O6 Sm1 O4 152.03(5) . . ?
O6 Sm1 O9 135.08(5) . . ?
O6 Sm1 O10 70.62(5) . . ?
O6 Sm1 O11 106.34(5) . 1_655 ?
O6 Sm1 O17 80.63(5) . 1_565 ?
O6 Sm1 O18 75.84(5) . 1_565 ?
O9 Sm1 O17 133.11(5) . 1_565 ?
O9 Sm1 O18 145.71(5) . 1_565 ?
O10 Sm1 O9 67.92(5) . . ?
O10 Sm1 O17 148.97(5) . 1_565 ?
O10 Sm1 O18 127.55(5) . 1_565 ?
O11 Sm1 O1 149.15(5) 1_655 . ?
O11 Sm1 O9 78.15(5) 1_655 . ?
O11 Sm1 O10 74.04(5) 1_655 . ?
O11 Sm1 O17 126.92(5) 1_655 1_565 ?
O11 Sm1 O18 78.31(5) 1_655 1_565 ?
O18 Sm1 O17 51.86(5) 1_565 1_565 ?
O2 Sm2 O3 106.21(5) . . ?
O2 Sm2 O5 148.53(5) . . ?
O2 Sm2 O7 70.94(5) . . ?
O2 Sm2 O8 138.37(5) . . ?
O2 Sm2 O12 83.80(5) . 1_455 ?
O2 Sm2 O19 78.33(5) . 1_545 ?
O2 Sm2 O20 73.09(5) . 1_545 ?
O3 Sm2 O5 82.04(5) . . ?
O3 Sm2 O7 74.72(5) . . ?
O3 Sm2 O8 77.81(5) . . ?
O3 Sm2 O12 148.16(5) . 1_455 ?
O3 Sm2 O19 129.48(5) . 1_545 ?
O3 Sm2 O20 81.06(5) . 1_545 ?
O5 Sm2 O7 139.64(5) . . ?
O5 Sm2 O8 72.70(5) . . ?
O5 Sm2 O12 105.33(5) . 1_455 ?
O5 Sm2 O19 73.46(5) . 1_545 ?
O5 Sm2 O20 78.50(5) . 1_545 ?
O7 Sm2 O8 70.44(5) . . ?
O7 Sm2 O19 145.88(5) . 1_545 ?
O7 Sm2 O20 128.19(5) . 1_545 ?
O8 Sm2 O19 131.70(5) . 1_545 ?
O8 Sm2 O20 146.19(5) . 1_545 ?
O12 Sm2 O7 80.57(5) 1_455 . ?
O12 Sm2 O8 75.17(5) 1_455 . ?
O12 Sm2 O19 81.77(5) 1_455 1_545 ?
O12 Sm2 O20 130.57(5) 1_455 1_545 ?
O19 Sm2 O20 51.44(5) 1_545 1_545 ?
C1 O1 Sm1 126.58(14) . . ?
C1 O2 Sm2 167.19(15) . . ?
C17 O3 Sm2 129.88(13) . . ?
C17 O4 Sm1 174.23(15) . . ?
C49 O5 Sm2 177.20(15) . . ?
C33 O6 Sm1 162.85(14) . . ?
Sm2 O7 H7A 109.4 . . ?
Sm2 O7 H7B 109.4 . . ?
H7A O7 H7B 104.6 . . ?
Sm2 O8 H8A 109.5 . . ?
Sm2 O8 H8B 109.6 . . ?
H8A O8 H8B 104.4 . . ?
Sm1 O9 H9A 119.0 . . ?
Sm1 O9 H9B 119.6 . . ?
H9A O9 H9B 104.4 . . ?
Sm1 O10 H10A 109.4 . . ?
Sm1 O10 H10B 109.2 . . ?
H10A O10 H10B 104.5 . . ?
C49 O11 Sm1 127.12(14) . 1_455 ?
C33 O12 Sm2 125.88(14) . 1_655 ?
C16 O14 H14 109.5 . . ?
C32 O16 H16 109.5 . . ?
C48 O17 Sm1 92.92(12) . 1_545 ?
C48 O18 Sm1 94.13(12) . 1_545 ?
C64 O19 Sm2 95.38(12) . 1_565 ?
C64 O20 Sm2 92.16(12) . 1_565 ?
C65 N1 C66 124.5(3) . . ?
C65 N1 C67 119.5(3) . . ?
C66 N1 C67 115.9(3) . . ?
C68 N2 C69 116.8(2) . . ?
C70 N2 C68 122.1(3) . . ?
C70 N2 C69 121.1(3) . . ?
C71 N3 C72 120.7(3) . . ?
C71 N3 C73 121.5(2) . . ?
C72 N3 C73 117.7(2) . . ?
C74 N4 C75 120.5(2) . . ?
C74 N4 C76 122.1(2) . . ?
C75 N4 C76 116.5(2) . . ?
C77 N5 C78 117.8(2) . . ?
C79 N5 C77 120.7(3) . . ?
C79 N5 C78 121.4(2) . . ?
O1 C1 C2 118.09(19) . . ?
O2 C1 O1 123.3(2) . . ?
O2 C1 C2 118.53(19) . . ?
C3 C2 C1 120.35(19) . . ?
C3 C2 C7 118.9(2) . . ?
C7 C2 C1 120.71(19) . . ?
C2 C3 H3 119.8 . . ?
C4 C3 C2 120.5(2) . . ?
C4 C3 H3 119.8 . . ?
C3 C4 H4 119.4 . . ?
C3 C4 C5 121.3(2) . . ?
C5 C4 H4 119.4 . . ?
C4 C5 C6 117.6(2) . . ?
C4 C5 C8 118.5(2) . . ?
C6 C5 C8 123.9(2) . . ?
C5 C6 H6 119.3 . . ?
C7 C6 C5 121.3(2) . . ?
C7 C6 H6 119.3 . . ?
C2 C7 H7 119.9 . . ?
C6 C7 C2 120.3(2) . . ?
C6 C7 H7 119.9 . . ?
C5 C8 H8 115.1 . . ?
C9 C8 C5 129.8(2) . . ?
C9 C8 H8 115.1 . . ?
C8 C9 H9 115.8 . . ?
C8 C9 C10 128.4(2) . . ?
C10 C9 H9 115.8 . . ?
C11 C10 C9 118.9(2) . . ?
C12 C10 C9 122.8(2) . . ?
C12 C10 C11 118.2(2) . . ?
C10 C11 H11 119.5 . . ?
C13 C11 C10 121.0(2) . . ?
C13 C11 H11 119.5 . . ?
C10 C12 H12 119.7 . . ?
C14 C12 C10 120.6(2) . . ?
C14 C12 H12 119.7 . . ?
C11 C13 H13 119.9 . . ?
C11 C13 C15 120.2(2) . . ?
C15 C13 H13 119.9 . . ?
C12 C14 H14A 119.7 . . ?
C12 C14 C15 120.6(2) . . ?
C15 C14 H14A 119.7 . . ?
C13 C15 C16 121.5(2) . . ?
C14 C15 C13 119.2(2) . . ?
C14 C15 C16 119.3(2) . . ?
O13 C16 O14 123.7(2) . . ?
O13 C16 C15 123.6(3) . . ?
O14 C16 C15 112.6(2) . . ?
O3 C17 O4 123.51(19) . . ?
O3 C17 C18 116.83(18) . . ?
O4 C17 C18 119.62(18) . . ?
C19 C18 C17 120.26(18) . . ?
C19 C18 C23 119.1(2) . . ?
C23 C18 C17 120.53(19) . . ?
C18 C19 H19 119.8 . . ?
C20 C19 C18 120.5(2) . . ?
C20 C19 H19 119.8 . . ?
C19 C20 H20 119.6 . . ?
C19 C20 C21 120.9(2) . . ?
C21 C20 H20 119.6 . . ?
C20 C21 C24 119.6(2) . . ?
C22 C21 C20 118.1(2) . . ?
C22 C21 C24 122.3(2) . . ?
C21 C22 H22 119.4 . . ?
C23 C22 C21 121.3(2) . . ?
C23 C22 H22 119.4 . . ?
C18 C23 H23 120.0 . . ?
C22 C23 C18 120.0(2) . . ?
C22 C23 H23 120.0 . . ?
C21 C24 H24 116.8 . . ?
C25 C24 C21 126.4(2) . . ?
C25 C24 H24 116.8 . . ?
C24 C25 H25 117.0 . . ?
C24 C25 C26 125.9(2) . . ?
C26 C25 H25 117.0 . . ?
C27 C26 C25 120.1(2) . . ?
C27 C26 C31 118.2(2) . . ?
C31 C26 C25 121.7(2) . . ?
C26 C27 H27 119.7 . . ?
C28 C27 C26 120.6(2) . . ?
C28 C27 H27 119.7 . . ?
C27 C28 H28 119.7 . . ?
C27 C28 C29 120.5(2) . . ?
C29 C28 H28 119.7 . . ?
C28 C29 C30 119.2(2) . . ?
C28 C29 C32 121.8(3) . . ?
C30 C29 C32 119.0(3) . . ?
C29 C30 H30 119.9 . . ?
C31 C30 C29 120.3(2) . . ?
C31 C30 H30 119.9 . . ?
C26 C31 H31 119.5 . . ?
C30 C31 C26 121.0(2) . . ?
C30 C31 H31 119.5 . . ?
O15 C32 O16 122.7(3) . . ?
O15 C32 C29 123.7(4) . . ?
O16 C32 C29 113.6(3) . . ?
O6 C33 O12 123.6(2) . . ?
O6 C33 C34 118.70(18) . . ?
O12 C33 C34 117.68(19) . . ?
C35 C34 C33 120.63(18) . . ?
C35 C34 C39 118.96(19) . . ?
C39 C34 C33 120.40(19) . . ?
C34 C35 H35 119.7 . . ?
C36 C35 C34 120.54(19) . . ?
C36 C35 H35 119.7 . . ?
C35 C36 H36 119.7 . . ?
C35 C36 C37 120.6(2) . . ?
C37 C36 H36 119.7 . . ?
C36 C37 C40 120.1(2) . . ?
C38 C37 C36 118.5(2) . . ?
C38 C37 C40 121.30(19) . . ?
C37 C38 H38 119.5 . . ?
C39 C38 C37 121.1(2) . . ?
C39 C38 H38 119.5 . . ?
C34 C39 H39 119.9 . . ?
C38 C39 C34 120.3(2) . . ?
C38 C39 H39 119.9 . . ?
C37 C40 H40 115.9 . . ?
C41 C40 C37 128.3(2) . . ?
C41 C40 H40 115.9 . . ?
C40 C41 H41 115.1 . . ?
C40 C41 C42 129.7(2) . . ?
C42 C41 H41 115.1 . . ?
C43 C42 C41 118.83(19) . . ?
C43 C42 C47 118.1(2) . . ?
C47 C42 C41 123.0(2) . . ?
C42 C43 H43 119.2 . . ?
C44 C43 C42 121.6(2) . . ?
C44 C43 H43 119.2 . . ?
C43 C44 H44 120.0 . . ?
C43 C44 C45 120.1(2) . . ?
C45 C44 H44 120.0 . . ?
C44 C45 C48 119.95(19) . . ?
C46 C45 C44 118.8(2) . . ?
C46 C45 C48 121.28(19) . . ?
C45 C46 H46 119.4 . . ?
C47 C46 C45 121.2(2) . . ?
C47 C46 H46 119.4 . . ?
C42 C47 H47 119.8 . . ?
C46 C47 C42 120.3(2) . . ?
C46 C47 H47 119.8 . . ?
O17 C48 Sm1 61.17(11) . 1_545 ?
O17 C48 O18 120.82(19) . . ?
O17 C48 C45 120.13(18) . . ?
O18 C48 Sm1 59.86(11) . 1_545 ?
O18 C48 C45 119.05(18) . . ?
C45 C48 Sm1 174.61(15) . 1_545 ?
O5 C49 O11 124.2(2) . . ?
O5 C49 C50 119.22(18) . . ?
O11 C49 C50 116.54(18) . . ?
C51 C50 C49 119.60(18) . . ?
C51 C50 C55 119.7(2) . . ?
C55 C50 C49 120.72(19) . . ?
C50 C51 H51 119.7 . . ?
C52 C51 C50 120.6(2) . . ?
C52 C51 H51 119.7 . . ?
C51 C52 H52 119.9 . . ?
C51 C52 C53 120.3(2) . . ?
C53 C52 H52 119.9 . . ?
C52 C53 C56 119.9(2) . . ?
C54 C53 C52 118.6(2) . . ?
C54 C53 C56 121.49(19) . . ?
C53 C54 H54 119.4 . . ?
C55 C54 C53 121.1(2) . . ?
C55 C54 H54 119.4 . . ?
C50 C55 H55 120.2 . . ?
C54 C55 C50 119.6(2) . . ?
C54 C55 H55 120.2 . . ?
C53 C56 H56 116.3 . . ?
C57 C56 C53 127.5(2) . . ?
C57 C56 H56 116.3 . . ?
C56 C57 H57 115.5 . . ?
C56 C57 C58 128.9(2) . . ?
C58 C57 H57 115.5 . . ?
C59 C58 C57 124.2(2) . . ?
C63 C58 C57 118.1(2) . . ?
C63 C58 C59 117.6(2) . . ?
C58 C59 H59 119.6 . . ?
C60 C59 C58 120.9(2) . . ?
C60 C59 H59 119.6 . . ?
C59 C60 H60 119.6 . . ?
C59 C60 C61 120.7(2) . . ?
C61 C60 H60 119.6 . . ?
C60 C61 C62 118.7(2) . . ?
C60 C61 C64 121.29(19) . . ?
C62 C61 C64 120.0(2) . . ?
C61 C62 H62 119.7 . . ?
C63 C62 C61 120.5(2) . . ?
C63 C62 H62 119.7 . . ?
C58 C63 H63 119.2 . . ?
C62 C63 C58 121.6(2) . . ?
C62 C63 H63 119.2 . . ?
O19 C64 Sm2 59.02(11) . 1_565 ?
O19 C64 O20 121.02(19) . . ?
O19 C64 C61 119.26(19) . . ?
O20 C64 Sm2 62.00(11) . 1_565 ?
O20 C64 C61 119.72(19) . . ?
C61 C64 Sm2 178.27(15) . 1_565 ?
O02S C65 N1 125.4(4) . . ?
O02S C65 H65 117.3 . . ?
O21 C65 N1 141.8(7) . . ?
O21 C65 H65A 109.1 . . ?
N1 C65 H65A 109.1 . . ?
N1 C65 H65 117.3 . . ?
N1 C66 H66A 109.5 . . ?
N1 C66 H66B 109.5 . . ?
N1 C66 H66C 109.5 . . ?
H66A C66 H66B 109.5 . . ?
H66A C66 H66C 109.5 . . ?
H66B C66 H66C 109.5 . . ?
N1 C67 H67A 109.5 . . ?
N1 C67 H67B 109.5 . . ?
N1 C67 H67C 109.5 . . ?
H67A C67 H67B 109.5 . . ?
H67A C67 H67C 109.5 . . ?
H67B C67 H67C 109.5 . . ?
N2 C68 H68A 109.5 . . ?
N2 C68 H68B 109.5 . . ?
N2 C68 H68C 109.5 . . ?
H68A C68 H68B 109.5 . . ?
H68A C68 H68C 109.5 . . ?
H68B C68 H68C 109.5 . . ?
N2 C69 H69A 109.5 . . ?
N2 C69 H69B 109.5 . . ?
N2 C69 H69C 109.5 . . ?
H69A C69 H69B 109.5 . . ?
H69A C69 H69C 109.5 . . ?
H69B C69 H69C 109.5 . . ?
O22 C70 N2 125.5(3) . . ?
O22 C70 H70 117.3 . . ?
N2 C70 H70 117.3 . . ?
O23 C71 N3 123.9(3) . . ?
O23 C71 H71 118.0 . . ?
N3 C71 H71 118.0 . . ?
N3 C72 H72A 109.5 . . ?
N3 C72 H72B 109.5 . . ?
N3 C72 H72C 109.5 . . ?
H72A C72 H72B 109.5 . . ?
H72A C72 H72C 109.5 . . ?
H72B C72 H72C 109.5 . . ?
N3 C73 H73A 109.5 . . ?
N3 C73 H73B 109.5 . . ?
N3 C73 H73C 109.5 . . ?
H73A C73 H73B 109.5 . . ?
H73A C73 H73C 109.5 . . ?
H73B C73 H73C 109.5 . . ?
O24 C74 N4 124.4(3) . . ?
O24 C74 H74 117.8 . . ?
N4 C74 H74 117.8 . . ?
N4 C75 H75A 109.5 . . ?
N4 C75 H75B 109.5 . . ?
N4 C75 H75C 109.5 . . ?
H75A C75 H75B 109.5 . . ?
H75A C75 H75C 109.5 . . ?
H75B C75 H75C 109.5 . . ?
N4 C76 H76A 109.5 . . ?
N4 C76 H76B 109.5 . . ?
N4 C76 H76C 109.5 . . ?
H76A C76 H76B 109.5 . . ?
H76A C76 H76C 109.5 . . ?
H76B C76 H76C 109.5 . . ?
N5 C77 H77A 109.5 . . ?
N5 C77 H77B 109.5 . . ?
N5 C77 H77C 109.5 . . ?
H77A C77 H77B 109.5 . . ?
H77A C77 H77C 109.5 . . ?
H77B C77 H77C 109.5 . . ?
N5 C78 H78A 109.5 . . ?
N5 C78 H78B 109.5 . . ?
N5 C78 H78C 109.5 . . ?
H78A C78 H78B 109.5 . . ?
H78A C78 H78C 109.5 . . ?
H78B C78 H78C 109.5 . . ?
O25 C79 N5 124.3(3) . . ?
O25 C79 H79 117.9 . . ?
N5 C79 H79 117.9 . . ?

loop_
_geom_bond_atom_site_label_1
_geom_bond_atom_site_label_2
_geom_bond_distance
_geom_bond_site_symmetry_2
_geom_bond_publ_flag
Sm1 O1 2.3848(15) . ?
Sm1 O4 2.3425(15) . ?
Sm1 O6 2.3266(15) . ?
Sm1 O9 2.5057(15) . ?
Sm1 O10 2.5053(14) . ?
Sm1 O11 2.3667(14) 1_655 ?
Sm1 O17 2.5394(14) 1_565 ?
Sm1 O18 2.5099(14) 1_565 ?
Sm2 O2 2.3343(15) . ?
Sm2 O3 2.3583(14) . ?
Sm2 O5 2.3593(14) . ?
Sm2 O7 2.4553(15) . ?
Sm2 O8 2.4702(14) . ?
Sm2 O12 2.3948(15) 1_455 ?
Sm2 O19 2.5107(14) 1_545 ?
Sm2 O20 2.5763(15) 1_545 ?
O1 C1 1.264(3) . ?
O2 C1 1.258(3) . ?
O02S C65 1.168(5) . ?
O3 C17 1.259(2) . ?
O4 C17 1.259(3) . ?
O5 C49 1.252(3) . ?
O6 C33 1.259(3) . ?
O7 H7A 0.8708 . ?
O7 H7B 0.8700 . ?
O8 H8A 0.8727 . ?
O8 H8B 0.8727 . ?
O9 H9A 0.8704 . ?
O9 H9B 0.8705 . ?
O10 H10A 0.8705 . ?
O10 H10B 0.8702 . ?
O11 C49 1.262(2) . ?
O12 C33 1.262(2) . ?
O13 C16 1.206(3) . ?
O14 H14 0.8400 . ?
O14 C16 1.331(3) . ?
O15 C32 1.210(4) . ?
O16 H16 0.8400 . ?
O16 C32 1.324(4) . ?
O17 C48 1.266(3) . ?
O18 C48 1.273(3) . ?
O19 C64 1.266(3) . ?
O20 C64 1.271(3) . ?
O21 C65 1.190(9) . ?
O22 C70 1.231(4) . ?
O23 C71 1.233(3) . ?
O24 C74 1.239(3) . ?
O25 C79 1.234(3) . ?
N1 C65 1.320(4) . ?
N1 C66 1.444(4) . ?
N1 C67 1.452(4) . ?
N2 C68 1.446(4) . ?
N2 C69 1.455(4) . ?
N2 C70 1.332(4) . ?
N3 C71 1.324(3) . ?
N3 C72 1.451(4) . ?
N3 C73 1.454(3) . ?
N4 C74 1.315(3) . ?
N4 C75 1.449(3) . ?
N4 C76 1.456(3) . ?
N5 C77 1.457(4) . ?
N5 C78 1.465(4) . ?
N5 C79 1.323(3) . ?
C1 C2 1.500(3) . ?
C2 C3 1.394(3) . ?
C2 C7 1.396(3) . ?
C3 H3 0.9500 . ?
C3 C4 1.383(3) . ?
C4 H4 0.9500 . ?
C4 C5 1.398(3) . ?
C5 C6 1.404(3) . ?
C5 C8 1.474(3) . ?
C6 H6 0.9500 . ?
C6 C7 1.383(3) . ?
C7 H7 0.9500 . ?
C8 H8 0.9500 . ?
C8 C9 1.339(3) . ?
C9 H9 0.9500 . ?
C9 C10 1.481(3) . ?
C10 C11 1.399(3) . ?
C10 C12 1.398(3) . ?
C11 H11 0.9500 . ?
C11 C13 1.382(3) . ?
C12 H12 0.9500 . ?
C12 C14 1.384(4) . ?
C13 H13 0.9500 . ?
C13 C15 1.394(3) . ?
C14 H14A 0.9500 . ?
C14 C15 1.390(4) . ?
C15 C16 1.498(4) . ?
C17 C18 1.500(3) . ?
C18 C19 1.395(3) . ?
C18 C23 1.399(3) . ?
C19 H19 0.9500 . ?
C19 C20 1.385(3) . ?
C20 H20 0.9500 . ?
C20 C21 1.402(3) . ?
C21 C22 1.399(3) . ?
C21 C24 1.481(3) . ?
C22 H22 0.9500 . ?
C22 C23 1.386(3) . ?
C23 H23 0.9500 . ?
C24 H24 0.9500 . ?
C24 C25 1.340(3) . ?
C25 H25 0.9500 . ?
C25 C26 1.478(3) . ?
C26 C27 1.395(3) . ?
C26 C31 1.398(3) . ?
C27 H27 0.9500 . ?
C27 C28 1.386(3) . ?
C28 H28 0.9500 . ?
C28 C29 1.386(4) . ?
C29 C30 1.393(4) . ?
C29 C32 1.488(4) . ?
C30 H30 0.9500 . ?
C30 C31 1.377(4) . ?
C31 H31 0.9500 . ?
C33 C34 1.499(3) . ?
C34 C35 1.393(3) . ?
C34 C39 1.402(3) . ?
C35 H35 0.9500 . ?
C35 C36 1.384(3) . ?
C36 H36 0.9500 . ?
C36 C37 1.406(3) . ?
C37 C38 1.391(3) . ?
C37 C40 1.485(3) . ?
C38 H38 0.9500 . ?
C38 C39 1.381(3) . ?
C39 H39 0.9500 . ?
C40 H40 0.9500 . ?
C40 C41 1.334(3) . ?
C41 H41 0.9500 . ?
C41 C42 1.478(3) . ?
C42 C43 1.388(3) . ?
C42 C47 1.406(3) . ?
C43 H43 0.9500 . ?
C43 C44 1.388(3) . ?
C44 H44 0.9500 . ?
C44 C45 1.396(3) . ?
C45 C46 1.389(3) . ?
C45 C48 1.504(3) . ?
C46 H46 0.9500 . ?
C46 C47 1.387(3) . ?
C47 H47 0.9500 . ?
C49 C50 1.503(3) . ?
C50 C51 1.389(3) . ?
C50 C55 1.398(3) . ?
C51 H51 0.9500 . ?
C51 C52 1.385(3) . ?
C52 H52 0.9500 . ?
C52 C53 1.401(3) . ?
C53 C54 1.398(3) . ?
C53 C56 1.480(3) . ?
C54 H54 0.9500 . ?
C54 C55 1.386(3) . ?
C55 H55 0.9500 . ?
C56 H56 0.9500 . ?
C56 C57 1.335(3) . ?
C57 H57 0.9500 . ?
C57 C58 1.478(3) . ?
C58 C59 1.404(3) . ?
C58 C63 1.395(3) . ?
C59 H59 0.9500 . ?
C59 C60 1.391(3) . ?
C60 H60 0.9500 . ?
C60 C61 1.392(3) . ?
C61 C62 1.394(3) . ?
C61 C64 1.504(3) . ?
C62 H62 0.9500 . ?
C62 C63 1.383(3) . ?
C63 H63 0.9500 . ?
C65 H65A 0.9500 . ?
C65 H65 0.9500 . ?
C66 H66A 0.9800 . ?
C66 H66B 0.9800 . ?
C66 H66C 0.9800 . ?
C67 H67A 0.9800 . ?
C67 H67B 0.9800 . ?
C67 H67C 0.9800 . ?
C68 H68A 0.9800 . ?
C68 H68B 0.9800 . ?
C68 H68C 0.9800 . ?
C69 H69A 0.9800 . ?
C69 H69B 0.9800 . ?
C69 H69C 0.9800 . ?
C70 H70 0.9500 . ?
C71 H71 0.9500 . ?
C72 H72A 0.9800 . ?
C72 H72B 0.9800 . ?
C72 H72C 0.9800 . ?
C73 H73A 0.9800 . ?
C73 H73B 0.9800 . ?
C73 H73C 0.9800 . ?
C74 H74 0.9500 . ?
C75 H75A 0.9800 . ?
C75 H75B 0.9800 . ?
C75 H75C 0.9800 . ?
C76 H76A 0.9800 . ?
C76 H76B 0.9800 . ?
C76 H76C 0.9800 . ?
C77 H77A 0.9800 . ?
C77 H77B 0.9800 . ?
C77 H77C 0.9800 . ?
C78 H78A 0.9800 . ?
C78 H78B 0.9800 . ?
C78 H78C 0.9800 . ?
C79 H79 0.9500 . ?

loop_
_geom_hbond_atom_site_label_D
_geom_hbond_atom_site_label_H
_geom_hbond_atom_site_label_A
_geom_hbond_distance_DH
_geom_hbond_distance_HA
_geom_hbond_distance_DA
_geom_hbond_angle_DHA
_geom_hbond_site_symmetry_A
_geom_hbond_publ_flag
O7 H7A O23 0.87 1.85 2.696(2) 162.3 . yes
O7 H7B O17 0.87 1.97 2.803(2) 158.5 1_565 yes
O8 H8A O24 0.87 1.89 2.742(3) 165.9 . yes
O8 H8B O18 0.87 1.89 2.760(2) 173.2 1_465 yes
O9 H9A O20 0.87 1.92 2.760(2) 160.3 1_545 yes
O10 H10A O19 0.87 1.95 2.813(2) 174.7 1_645 yes
O10 H10B O22 0.87 2.00 2.866(3) 175.2 . yes
O14 H14 O25 0.84 1.75 2.587(2) 172.7 . yes
O16 H16 O02S 0.84 1.75 2.570(3) 166.4 . yes

loop_
_geom_torsion_atom_site_label_1
_geom_torsion_atom_site_label_2
_geom_torsion_atom_site_label_3
_geom_torsion_atom_site_label_4
_geom_torsion
_geom_torsion_site_symmetry_1
_geom_torsion_site_symmetry_2
_geom_torsion_site_symmetry_3
_geom_torsion_site_symmetry_4
_geom_torsion_publ_flag
Sm1 O1 C1 O2 -20.3(3) . . . . ?
Sm1 O1 C1 C2 157.57(14) . . . . ?
Sm1 O6 C33 O12 96.3(5) . . . . ?
Sm1 O6 C33 C34 -85.2(5) . . . . ?
Sm1 O11 C49 O5 -5.1(3) 1_455 . . . ?
Sm1 O11 C49 C50 175.02(13) 1_455 . . . ?
Sm1 O17 C48 O18 5.3(2) 1_545 . . . ?
Sm1 O17 C48 C45 -173.99(17) 1_545 . . . ?
Sm1 O18 C48 O17 -5.3(2) 1_545 . . . ?
Sm1 O18 C48 C45 173.93(16) 1_545 . . . ?
Sm2 O2 C1 O1 -83.7(7) . . . . ?
Sm2 O2 C1 C2 98.4(7) . . . . ?
Sm2 O3 C17 O4 4.7(3) . . . . ?
Sm2 O3 C17 C18 -172.94(13) . . . . ?
Sm2 O12 C33 O6 13.0(3) 1_655 . . . ?
Sm2 O12 C33 C34 -165.59(13) 1_655 . . . ?
Sm2 O19 C64 O20 0.3(2) 1_565 . . . ?
Sm2 O19 C64 C61 179.91(16) 1_565 . . . ?
Sm2 O20 C64 O19 -0.3(2) 1_565 . . . ?
Sm2 O20 C64 C61 -179.90(17) 1_565 . . . ?
O1 C1 C2 C3 24.0(3) . . . . ?
O1 C1 C2 C7 -155.8(2) . . . . ?
O2 C1 C2 C3 -158.0(2) . . . . ?
O2 C1 C2 C7 22.2(3) . . . . ?
O3 C17 C18 C19 -17.1(3) . . . . ?
O3 C17 C18 C23 159.94(19) . . . . ?
O4 C17 C18 C19 165.24(19) . . . . ?
O4 C17 C18 C23 -17.8(3) . . . . ?
O5 C49 C50 C51 -155.1(2) . . . . ?
O5 C49 C50 C55 25.1(3) . . . . ?
O6 C33 C34 C35 170.9(2) . . . . ?
O6 C33 C34 C39 -10.5(3) . . . . ?
O11 C49 C50 C51 24.8(3) . . . . ?
O11 C49 C50 C55 -155.0(2) . . . . ?
O12 C33 C34 C35 -10.4(3) . . . . ?
O12 C33 C34 C39 168.13(19) . . . . ?
C1 C2 C3 C4 -178.9(2) . . . . ?
C1 C2 C7 C6 177.26(19) . . . . ?
C2 C3 C4 C5 2.3(3) . . . . ?
C3 C2 C7 C6 -2.5(3) . . . . ?
C3 C4 C5 C6 -3.7(3) . . . . ?
C3 C4 C5 C8 178.9(2) . . . . ?
C4 C5 C6 C7 2.0(3) . . . . ?
C4 C5 C8 C9 -154.8(3) . . . . ?
C5 C6 C7 C2 1.1(3) . . . . ?
C5 C8 C9 C10 1.9(4) . . . . ?
C6 C5 C8 C9 27.9(4) . . . . ?
C7 C2 C3 C4 0.8(3) . . . . ?
C8 C5 C6 C7 179.3(2) . . . . ?
C8 C9 C10 C11 -132.2(3) . . . . ?
C8 C9 C10 C12 49.4(4) . . . . ?
C9 C10 C11 C13 176.8(2) . . . . ?
C9 C10 C12 C14 -177.9(2) . . . . ?
C10 C11 C13 C15 1.8(4) . . . . ?
C10 C12 C14 C15 0.3(4) . . . . ?
C11 C10 C12 C14 3.8(4) . . . . ?
C11 C13 C15 C14 2.4(4) . . . . ?
C11 C13 C15 C16 -174.2(2) . . . . ?
C12 C10 C11 C13 -4.8(4) . . . . ?
C12 C14 C15 C13 -3.4(4) . . . . ?
C12 C14 C15 C16 173.2(2) . . . . ?
C13 C15 C16 O13 -166.6(3) . . . . ?
C13 C15 C16 O14 15.8(3) . . . . ?
C14 C15 C16 O13 16.8(4) . . . . ?
C14 C15 C16 O14 -160.8(2) . . . . ?
C17 C18 C19 C20 176.80(19) . . . . ?
C17 C18 C23 C22 -174.46(19) . . . . ?
C18 C19 C20 C21 -3.0(3) . . . . ?
C19 C18 C23 C22 2.6(3) . . . . ?
C19 C20 C21 C22 3.7(3) . . . . ?
C19 C20 C21 C24 -177.7(2) . . . . ?
C20 C21 C22 C23 -1.4(3) . . . . ?
C20 C21 C24 C25 134.2(3) . . . . ?
C21 C22 C23 C18 -1.8(3) . . . . ?
C21 C24 C25 C26 -3.8(4) . . . . ?
C22 C21 C24 C25 -47.3(4) . . . . ?
C23 C18 C19 C20 -0.2(3) . . . . ?
C24 C21 C22 C23 -179.9(2) . . . . ?
C24 C25 C26 C27 132.6(3) . . . . ?
C24 C25 C26 C31 -47.5(4) . . . . ?
C25 C26 C27 C28 -175.9(2) . . . . ?
C25 C26 C31 C30 177.2(2) . . . . ?
C26 C27 C28 C29 -2.0(4) . . . . ?
C27 C26 C31 C30 -2.9(4) . . . . ?
C27 C28 C29 C30 -1.6(4) . . . . ?
C27 C28 C29 C32 175.3(2) . . . . ?
C28 C29 C30 C31 2.9(4) . . . . ?
C28 C29 C32 O15 171.0(3) . . . . ?
C28 C29 C32 O16 -9.8(4) . . . . ?
C29 C30 C31 C26 -0.6(4) . . . . ?
C30 C29 C32 O15 -12.1(5) . . . . ?
C30 C29 C32 O16 167.1(2) . . . . ?
C31 C26 C27 C28 4.2(4) . . . . ?
C32 C29 C30 C31 -174.1(3) . . . . ?
C33 C34 C35 C36 178.44(19) . . . . ?
C33 C34 C39 C38 -176.61(19) . . . . ?
C34 C35 C36 C37 -2.0(3) . . . . ?
C35 C34 C39 C38 2.0(3) . . . . ?
C35 C36 C37 C38 2.3(3) . . . . ?
C35 C36 C37 C40 178.7(2) . . . . ?
C36 C37 C38 C39 -0.5(3) . . . . ?
C36 C37 C40 C41 131.7(3) . . . . ?
C37 C38 C39 C34 -1.6(3) . . . . ?
C37 C40 C41 C42 -7.2(4) . . . . ?
C38 C37 C40 C41 -52.0(3) . . . . ?
C39 C34 C35 C36 -0.1(3) . . . . ?
C40 C37 C38 C39 -176.8(2) . . . . ?
C40 C41 C42 C43 154.1(2) . . . . ?
C40 C41 C42 C47 -29.2(4) . . . . ?
C41 C42 C43 C44 177.5(2) . . . . ?
C41 C42 C47 C46 -177.5(2) . . . . ?
C42 C43 C44 C45 0.1(4) . . . . ?
C43 C42 C47 C46 -0.7(3) . . . . ?
C43 C44 C45 C46 -0.7(3) . . . . ?
C43 C44 C45 C48 -179.2(2) . . . . ?
C44 C45 C46 C47 0.6(3) . . . . ?
C44 C45 C48 O17 1.3(3) . . . . ?
C44 C45 C48 O18 -178.0(2) . . . . ?
C45 C46 C47 C42 0.1(4) . . . . ?
C46 C45 C48 O17 -177.2(2) . . . . ?
C46 C45 C48 O18 3.5(3) . . . . ?
C47 C42 C43 C44 0.6(3) . . . . ?
C48 C45 C46 C47 179.1(2) . . . . ?
C49 C50 C51 C52 179.3(2) . . . . ?
C49 C50 C55 C54 178.20(19) . . . . ?
C50 C51 C52 C53 3.2(3) . . . . ?
C51 C50 C55 C54 -1.5(3) . . . . ?
C51 C52 C53 C54 -2.9(3) . . . . ?
C51 C52 C53 C56 178.3(2) . . . . ?
C52 C53 C54 C55 0.4(3) . . . . ?
C52 C53 C56 C57 -133.5(3) . . . . ?
C53 C54 C55 C50 1.8(3) . . . . ?
C53 C56 C57 C58 5.2(4) . . . . ?
C54 C53 C56 C57 47.7(3) . . . . ?
C55 C50 C51 C52 -0.9(3) . . . . ?
C56 C53 C54 C55 179.2(2) . . . . ?
C56 C57 C58 C59 31.5(4) . . . . ?
C56 C57 C58 C63 -151.9(2) . . . . ?
C57 C58 C59 C60 177.2(2) . . . . ?
C57 C58 C63 C62 -177.2(2) . . . . ?
C58 C59 C60 C61 -0.9(4) . . . . ?
C59 C58 C63 C62 -0.3(4) . . . . ?
C59 C60 C61 C62 0.9(3) . . . . ?
C59 C60 C61 C64 -177.3(2) . . . . ?
C60 C61 C62 C63 -0.6(3) . . . . ?
C60 C61 C64 O19 -0.7(3) . . . . ?
C60 C61 C64 O20 178.9(2) . . . . ?
C61 C62 C63 C58 0.3(4) . . . . ?
C62 C61 C64 O19 -178.9(2) . . . . ?
C62 C61 C64 O20 0.7(3) . . . . ?
C63 C58 C59 C60 0.6(3) . . . . ?
C64 C61 C62 C63 177.6(2) . . . . ?
C66 N1 C65 O02S 179.8(3) . . . . ?
C66 N1 C65 O21 6.5(11) . . . . ?
C67 N1 C65 O02S 3.0(5) . . . . ?
C67 N1 C65 O21 -170.3(10) . . . . ?
C68 N2 C70 O22 -2.0(4) . . . . ?
C69 N2 C70 O22 175.3(3) . . . . ?
C72 N3 C71 O23 -176.2(3) . . . . ?
C73 N3 C71 O23 2.3(4) . . . . ?
C75 N4 C74 O24 3.1(4) . . . . ?
C76 N4 C74 O24 172.1(3) . . . . ?
C77 N5 C79 O25 3.4(4) . . . . ?
C78 N5 C79 O25 -173.8(3) . . . . ?

loop_
_exptl_oxdiff_crystal_face_indexfrac_h
_exptl_oxdiff_crystal_face_indexfrac_k
_exptl_oxdiff_crystal_face_indexfrac_l
_exptl_oxdiff_crystal_face_x
_exptl_oxdiff_crystal_face_y
_exptl_oxdiff_crystal_face_z
-0.0013 1.0002 1.9898 -0.0212 -0.0692 0.0151
0.9978 0.0003 1.0125 0.0008 -0.0028 0.0778
1.9982 -0.0008 -0.9714 -0.0358 0.0388 0.1376
-1.9982 0.0008 0.9714 0.0358 -0.0388 -0.1376
0.0020 0.9982 -2.0055 -0.0709 -0.0099 -0.0088
-0.0020 -0.9982 2.0055 0.0709 0.0099 0.0088
-0.9980 1.9986 -0.0294 -0.0804 -0.0910 -0.0655
-1.9962 0.9990 -1.0341 -0.0351 -0.0486 -0.1464
1.9978 -1.0000 -0.9635 0.0102 0.0783 0.1345
0.0008 -0.0005 -0.9988 -0.0124 0.0148 -0.0060
-0.0008 0.0005 0.9988 0.0124 -0.0148 0.0060
-0.0011 -0.9987 1.0067 0.0585 0.0247 0.0029
